data_7106990
loop_
_publ_author_name
'Sjoerd Harder'
'Jan Spielmann'

_publ_section_title
;
 Unprecedented reactivity of an aluminium hydride complex with ArNH2BH3:
 nucleophilic substitution versus deprotonation
;
_journal_name_full Chem.Commun.
_journal_page_first 11945
_journal_paper_doi 10.1039/c1cc14689k
_journal_volume 47
_journal_year 2011
_chemical_formula_moiety 'C29 H49 Al B2 N2, C6 H6'
_chemical_formula_sum 'C35 H55 Al B2 N2'
_chemical_formula_weight 552.41
_chemical_name_common DIPPnacnacAl(BH4)2
_chemical_name_systematic
;
?
;
_space_group_IT_number 2
_symmetry_cell_setting triclinic
_symmetry_space_group_name_Hall '-P 1'
_symmetry_space_group_name_H-M 'P -1'
_atom_sites_solution_hydrogens geom
_atom_sites_solution_primary direct
_atom_sites_solution_secondary difmap
_audit_creation_method SHELXL-97
_cell_angle_alpha 75.871(4)
_cell_angle_beta 78.335(4)
_cell_angle_gamma 69.729(4)
_cell_formula_units_Z 2
_cell_length_a 8.4532(5)
_cell_length_b 12.1566(8)
_cell_length_c 18.6362(12)
_cell_measurement_temperature 123(2)
_cell_volume 1727.5(2)
_computing_structure_refinement 'SHELXL-97 (Sheldrick, 1997)'
_diffrn_ambient_temperature 123(2)
_diffrn_measured_fraction_theta_full 0.961
_diffrn_measured_fraction_theta_max 0.961
_diffrn_radiation_monochromator graphite
_diffrn_radiation_source 'fine-focus sealed tube'
_diffrn_radiation_type MoK\a
_diffrn_radiation_wavelength 0.71073
_diffrn_reflns_av_R_equivalents 0.0371
_diffrn_reflns_av_sigmaI/netI 0.0511
_diffrn_reflns_limit_h_max 10
_diffrn_reflns_limit_h_min -10
_diffrn_reflns_limit_k_max 15
_diffrn_reflns_limit_k_min -15
_diffrn_reflns_limit_l_max 23
_diffrn_reflns_limit_l_min -24
_diffrn_reflns_number 18224
_diffrn_reflns_theta_full 27.30
_diffrn_reflns_theta_max 27.30
_diffrn_reflns_theta_min 1.14
_exptl_absorpt_coefficient_mu 0.083
_exptl_absorpt_correction_T_max 0.9831
_exptl_absorpt_correction_T_min 0.9512
_exptl_absorpt_correction_type multi-scan
_exptl_absorpt_process_details
;
BRUKER AXS SMART APEX 2 Vers. 1.0-27
R.H. Blessing, Acta Cryst. (1995) A51 33-38
;
_exptl_crystal_density_diffrn 1.062
_exptl_crystal_density_method 'not measured'
_exptl_crystal_F_000 604
_exptl_crystal_size_max 0.50
_exptl_crystal_size_mid 0.40
_exptl_crystal_size_min 0.30
_refine_diff_density_max 0.672
_refine_diff_density_min -0.315
_refine_diff_density_rms 0.078
_refine_ls_extinction_method none
_refine_ls_goodness_of_fit_ref 1.138
_refine_ls_hydrogen_treatment mixed
_refine_ls_matrix_type full
_refine_ls_number_parameters 403
_refine_ls_number_reflns 7453
_refine_ls_number_restraints 0
_refine_ls_restrained_S_all 1.138
_refine_ls_R_factor_all 0.0916
_refine_ls_R_factor_gt 0.0689
_refine_ls_shift/su_max 0.000
_refine_ls_shift/su_mean 0.000
_refine_ls_structure_factor_coef Fsqd
_refine_ls_weighting_details 'calc w=1/[\s^2^(Fo^2^)+(0.0629P)^2^+4.9714P] where P=(Fo^2^+2Fc^2^)/3'
_refine_ls_weighting_scheme calc
_refine_ls_wR_factor_gt 0.2108
_refine_ls_wR_factor_ref 0.2178
_reflns_number_gt 6161
_reflns_number_total 7453
_reflns_threshold_expression >2sigma(I)
_cod_data_source_file c1cc14689k.txt
_cod_data_source_block hasj191
_cod_original_cell_volume 1727.52(19)
_cod_original_sg_symbol_H-M P-1
_cod_database_code 7106990

loop_
_symmetry_equiv_pos_as_xyz
'x, y, z'
'-x, -y, -z'

loop_
_atom_site_label
_atom_site_type_symbol
_atom_site_fract_x
_atom_site_fract_y
_atom_site_fract_z
_atom_site_U_iso_or_equiv
_atom_site_adp_type
_atom_site_occupancy
_atom_site_symmetry_multiplicity
_atom_site_calc_flag
_atom_site_refinement_flags
B1 B 0.7490(5) 0.4508(4) 0.1747(2) 0.0312(9) Uani 1 1 d .
B2 B 0.8012(6) 0.4266(4) 0.3630(3) 0.0335(9) Uani 1 1 d .
C1 C 0.3580(4) 0.1816(3) 0.3883(2) 0.0292(8) Uani 1 1 d .
H1A H 0.3468 0.1527 0.3455 0.044 Uiso 1 1 calc R
H1B H 0.2504 0.1959 0.4218 0.044 Uiso 1 1 calc R
H1C H 0.4486 0.1214 0.4153 0.044 Uiso 1 1 calc R
C2 C 0.4016(4) 0.2963(3) 0.36139(17) 0.0202(6) Uani 1 1 d .
C3 C 0.3008(4) 0.3931(3) 0.39469(18) 0.0225(7) Uani 1 1 d .
H3 H 0.2280 0.3756 0.4389 0.029 Uiso 1 1 calc R
C4 C 0.2940(4) 0.5131(3) 0.37085(17) 0.0201(6) Uani 1 1 d .
C5 C 0.1448(4) 0.6033(3) 0.4058(2) 0.0300(8) Uani 1 1 d .
H5A H 0.1706 0.6105 0.4531 0.045 Uiso 1 1 calc R
H5B H 0.0440 0.5770 0.4151 0.045 Uiso 1 1 calc R
H5C H 0.1229 0.6810 0.3719 0.045 Uiso 1 1 calc R
C6 C 0.6132(4) 0.1984(3) 0.27036(18) 0.0197(6) Uani 1 1 d .
C7 C 0.5583(4) 0.2012(3) 0.20293(18) 0.0229(7) Uani 1 1 d .
C8 C 0.6305(5) 0.1007(3) 0.1704(2) 0.0297(8) Uani 1 1 d .
H8 H 0.5923 0.0993 0.1262 0.039 Uiso 1 1 calc R
C9 C 0.7569(5) 0.0024(3) 0.2009(2) 0.0322(8) Uani 1 1 d .
H9 H 0.8042 -0.0654 0.1776 0.042 Uiso 1 1 calc R
C10 C 0.8138(4) 0.0034(3) 0.2649(2) 0.0276(7) Uani 1 1 d .
H10 H 0.9031 -0.0631 0.2846 0.036 Uiso 1 1 calc R
C11 C 0.7419(4) 0.1009(3) 0.30160(18) 0.0213(6) Uani 1 1 d .
C12 C 0.4218(5) 0.3074(3) 0.1668(2) 0.0287(8) Uani 1 1 d .
H12 H 0.4252 0.3802 0.1815 0.034 Uiso 1 1 calc R
C13 C 0.2447(5) 0.2964(4) 0.1946(3) 0.0450(10) Uani 1 1 d .
H13A H 0.2402 0.2220 0.1847 0.067 Uiso 1 1 calc R
H13B H 0.1607 0.3644 0.1685 0.067 Uiso 1 1 calc R
H13C H 0.2193 0.2956 0.2483 0.067 Uiso 1 1 calc R
C14 C 0.4552(6) 0.3259(4) 0.0816(2) 0.0439(10) Uani 1 1 d .
H14A H 0.4337 0.2625 0.0650 0.066 Uiso 1 1 calc R
H14B H 0.5738 0.3235 0.0650 0.066 Uiso 1 1 calc R
H14C H 0.3796 0.4037 0.0603 0.066 Uiso 1 1 calc R
C15 C 0.8102(4) 0.0953(3) 0.37247(19) 0.0234(7) Uani 1 1 d .
H15 H 0.7360 0.1659 0.3949 0.028 Uiso 1 1 calc R
C16 C 0.9918(4) 0.1033(4) 0.3543(2) 0.0342(8) Uani 1 1 d .
H16A H 1.0691 0.0309 0.3370 0.051 Uiso 1 1 calc R
H16B H 1.0278 0.1108 0.3992 0.051 Uiso 1 1 calc R
H16C H 0.9945 0.1732 0.3151 0.051 Uiso 1 1 calc R
C17 C 0.8071(5) -0.0178(3) 0.4305(2) 0.0330(8) Uani 1 1 d .
H17A H 0.6923 -0.0249 0.4399 0.049 Uiso 1 1 calc R
H17B H 0.8390 -0.0130 0.4771 0.049 Uiso 1 1 calc R
H17C H 0.8878 -0.0879 0.4117 0.049 Uiso 1 1 calc R
C18 C 0.3793(4) 0.6736(3) 0.28580(17) 0.0202(6) Uani 1 1 d .
C19 C 0.4254(4) 0.7505(3) 0.31674(19) 0.0228(7) Uani 1 1 d .
C20 C 0.3982(5) 0.8685(3) 0.2787(2) 0.0291(8) Uani 1 1 d .
H20 H 0.4309 0.9215 0.2982 0.038 Uiso 1 1 calc R
C21 C 0.3253(5) 0.9096(3) 0.2136(2) 0.0328(8) Uani 1 1 d .
H21 H 0.3084 0.9900 0.1884 0.043 Uiso 1 1 calc R
C22 C 0.2767(5) 0.8331(3) 0.1850(2) 0.0288(8) Uani 1 1 d .
H22 H 0.2237 0.8627 0.1408 0.038 Uiso 1 1 calc R
C23 C 0.3035(4) 0.7143(3) 0.21929(18) 0.0232(7) Uani 1 1 d .
C24 C 0.4971(4) 0.7140(3) 0.39035(19) 0.0258(7) Uani 1 1 d .
H24 H 0.5094 0.6277 0.4101 0.031 Uiso 1 1 calc R
C25 C 0.6722(5) 0.7305(4) 0.3805(2) 0.0357(9) Uani 1 1 d .
H25A H 0.7489 0.6854 0.3432 0.054 Uiso 1 1 calc R
H25B H 0.7185 0.7012 0.4282 0.054 Uiso 1 1 calc R
H25C H 0.6614 0.8154 0.3637 0.054 Uiso 1 1 calc R
C26 C 0.3773(5) 0.7869(4) 0.4482(2) 0.0389(9) Uani 1 1 d .
H26A H 0.3699 0.8712 0.4312 0.058 Uiso 1 1 calc R
H26B H 0.4219 0.7571 0.4963 0.058 Uiso 1 1 calc R
H26C H 0.2639 0.7787 0.4539 0.058 Uiso 1 1 calc R
C27 C 0.2430(5) 0.6343(3) 0.1869(2) 0.0288(8) Uani 1 1 d .
H27 H 0.3029 0.5497 0.2088 0.035 Uiso 1 1 calc R
C28 C 0.0533(6) 0.6553(5) 0.2094(3) 0.0515(12) Uani 1 1 d .
H28A H -0.0093 0.7374 0.1879 0.077 Uiso 1 1 calc R
H28B H 0.0279 0.6428 0.2639 0.077 Uiso 1 1 calc R
H28C H 0.0190 0.5993 0.1908 0.077 Uiso 1 1 calc R
C29 C 0.2871(7) 0.6491(5) 0.1027(3) 0.0532(12) Uani 1 1 d .
H29A H 0.2208 0.7288 0.0793 0.080 Uiso 1 1 calc R
H29B H 0.2601 0.5885 0.0854 0.080 Uiso 1 1 calc R
H29C H 0.4087 0.6394 0.0891 0.080 Uiso 1 1 calc R
N1 N 0.5319(3) 0.3018(2) 0.30718(14) 0.0175(5) Uani 1 1 d .
N2 N 0.4124(3) 0.5474(2) 0.31995(14) 0.0187(5) Uani 1 1 d .
Al1 Al 0.61828(11) 0.43203(8) 0.29007(5) 0.0175(2) Uani 1 1 d .
C32 C 0.6939(8) 0.8747(5) 0.0479(3) 0.0625(14) Uani 1 1 d .
H32 H 0.5946 0.9097 0.0793 0.094 Uiso 1 1 calc R
C33 C 0.7794(8) 0.9450(5) -0.0002(3) 0.0755(19) Uani 1 1 d .
H33 H 0.7396 1.0287 -0.0015 0.113 Uiso 1 1 calc R
C31 C 0.7494(10) 0.7557(6) 0.0512(4) 0.080(2) Uani 1 1 d .
H31 H 0.6896 0.7068 0.0849 0.119 Uiso 1 1 calc R
C34 C 0.9209(8) 0.8979(6) -0.0464(3) 0.0730(19) Uani 1 1 d .
H34 H 0.9802 0.9479 -0.0794 0.110 Uiso 1 1 calc R
C35 C 0.9766(9) 0.7772(8) -0.0449(4) 0.089(3) Uani 1 1 d .
H35 H 1.0722 0.7431 -0.0782 0.134 Uiso 1 1 calc R
C30 C 0.8920(13) 0.7057(6) 0.0060(7) 0.112(4) Uani 1 1 d .
H30 H 0.9333 0.6215 0.0093 0.168 Uiso 1 1 calc R
H103 H 0.859(5) 0.492(4) 0.158(2) 0.039(12) Uiso 1 1 d .
H201 H 0.743(5) 0.504(3) 0.314(2) 0.027(10) Uiso 1 1 d .
H101 H 0.625(6) 0.517(4) 0.198(2) 0.042(12) Uiso 1 1 d .
H102 H 0.787(6) 0.370(4) 0.226(3) 0.044(12) Uiso 1 1 d .
H204 H 0.759(5) 0.458(4) 0.418(2) 0.038(11) Uiso 1 1 d .
H202 H 0.736(6) 0.354(4) 0.368(3) 0.051(13) Uiso 1 1 d .
H104 H 0.705(6) 0.422(4) 0.132(3) 0.057(14) Uiso 1 1 d .
H203 H 0.943(7) 0.391(5) 0.348(3) 0.059(15) Uiso 1 1 d .

loop_
_atom_site_aniso_label
_atom_site_aniso_U_11
_atom_site_aniso_U_22
_atom_site_aniso_U_33
_atom_site_aniso_U_23
_atom_site_aniso_U_13
_atom_site_aniso_U_12
B1 0.0243(19) 0.043(3) 0.026(2) -0.0064(18) 0.0050(15) -0.0143(18)
B2 0.028(2) 0.033(2) 0.043(2) -0.0062(19) -0.0142(18) -0.0091(18)
C1 0.0257(17) 0.0291(19) 0.0336(19) -0.0017(15) 0.0009(14) -0.0150(15)
C2 0.0156(14) 0.0254(17) 0.0213(15) -0.0022(13) -0.0031(11) -0.0096(12)
C3 0.0187(15) 0.0277(18) 0.0194(15) -0.0010(13) -0.0003(12) -0.0087(13)
C4 0.0157(14) 0.0253(17) 0.0184(14) -0.0053(12) -0.0029(11) -0.0042(12)
C5 0.0209(16) 0.0300(19) 0.0341(19) -0.0090(15) 0.0027(14) -0.0031(14)
C6 0.0187(14) 0.0176(15) 0.0238(15) -0.0046(12) 0.0024(12) -0.0092(12)
C7 0.0231(16) 0.0225(17) 0.0245(16) -0.0045(13) -0.0040(13) -0.0081(13)
C8 0.037(2) 0.0275(19) 0.0285(18) -0.0103(15) -0.0030(15) -0.0120(16)
C9 0.041(2) 0.0228(18) 0.0314(19) -0.0111(15) 0.0007(16) -0.0073(16)
C10 0.0268(17) 0.0198(17) 0.0313(18) -0.0049(14) -0.0013(14) -0.0025(14)
C11 0.0186(15) 0.0221(16) 0.0234(15) -0.0039(13) 0.0014(12) -0.0091(13)
C12 0.0315(18) 0.0262(18) 0.0318(18) -0.0089(15) -0.0112(15) -0.0070(15)
C13 0.027(2) 0.053(3) 0.053(3) -0.012(2) -0.0100(18) -0.0065(19)
C14 0.047(2) 0.050(3) 0.033(2) -0.0039(19) -0.0131(18) -0.010(2)
C15 0.0221(16) 0.0192(16) 0.0288(17) -0.0039(13) -0.0056(13) -0.0054(13)
C16 0.0201(17) 0.039(2) 0.045(2) -0.0067(17) -0.0064(15) -0.0100(15)
C17 0.043(2) 0.0266(19) 0.0287(18) -0.0011(15) -0.0110(16) -0.0095(16)
C18 0.0159(14) 0.0197(16) 0.0210(15) -0.0046(12) 0.0017(11) -0.0022(12)
C19 0.0163(14) 0.0231(17) 0.0267(16) -0.0075(13) 0.0016(12) -0.0040(13)
C20 0.0332(19) 0.0202(17) 0.0356(19) -0.0097(15) -0.0013(15) -0.0092(15)
C21 0.036(2) 0.0184(17) 0.038(2) -0.0013(15) -0.0029(16) -0.0043(15)
C22 0.0314(18) 0.0244(18) 0.0254(17) -0.0016(14) -0.0060(14) -0.0030(15)
C23 0.0202(15) 0.0225(17) 0.0250(16) -0.0045(13) -0.0028(12) -0.0044(13)
C24 0.0256(17) 0.0251(18) 0.0290(17) -0.0095(14) -0.0037(13) -0.0079(14)
C25 0.0306(19) 0.042(2) 0.041(2) -0.0082(18) -0.0085(16) -0.0172(17)
C26 0.041(2) 0.042(2) 0.034(2) -0.0177(18) -0.0005(17) -0.0087(18)
C27 0.0315(18) 0.0234(18) 0.0310(18) -0.0081(14) -0.0124(15) -0.0011(15)
C28 0.040(2) 0.060(3) 0.068(3) -0.028(3) -0.005(2) -0.023(2)
C29 0.065(3) 0.068(3) 0.037(2) -0.017(2) -0.011(2) -0.026(3)
N1 0.0142(12) 0.0174(13) 0.0204(13) -0.0041(10) -0.0014(10) -0.0044(10)
N2 0.0178(12) 0.0184(13) 0.0198(13) -0.0044(10) -0.0023(10) -0.0050(10)
Al1 0.0147(4) 0.0164(5) 0.0210(5) -0.0039(4) -0.0011(3) -0.0047(4)
C32 0.085(4) 0.073(4) 0.036(2) -0.010(2) -0.002(2) -0.036(3)
C33 0.093(4) 0.048(3) 0.057(3) -0.005(3) 0.027(3) -0.009(3)
C31 0.092(5) 0.057(4) 0.107(5) 0.015(4) -0.066(4) -0.036(4)
C34 0.070(4) 0.070(4) 0.039(3) 0.008(2) 0.007(2) 0.007(3)
C35 0.064(4) 0.103(6) 0.089(5) -0.059(4) -0.046(4) 0.037(4)
C30 0.115(7) 0.047(4) 0.198(10) -0.027(5) -0.119(7) 0.003(4)

loop_
_atom_type_symbol
_atom_type_description
_atom_type_scat_dispersion_real
_atom_type_scat_dispersion_imag
_atom_type_scat_source
C C 0.0033 0.0016 'International Tables Vol C Tables 4.2.6.8 and 6.1.1.4'
H H 0.0000 0.0000 'International Tables Vol C Tables 4.2.6.8 and 6.1.1.4'
B B 0.0013 0.0007 'International Tables Vol C Tables 4.2.6.8 and 6.1.1.4'
N N 0.0061 0.0033 'International Tables Vol C Tables 4.2.6.8 and 6.1.1.4'
Al Al 0.0645 0.0514 'International Tables Vol C Tables 4.2.6.8 and 6.1.1.4'

loop_
_geom_angle_atom_site_label_1
_geom_angle_atom_site_label_2
_geom_angle_atom_site_label_3
_geom_angle
Al1 B1 H103 121(2)
Al1 B1 H101 53(2)
H103 B1 H101 112(3)
Al1 B1 H102 52(2)
H103 B1 H102 107(3)
H101 B1 H102 105(3)
Al1 B1 H104 119(3)
H103 B1 H104 120(3)
H101 B1 H104 102(3)
H102 B1 H104 110(3)
Al1 B2 H201 52.0(18)
Al1 B2 H204 123(2)
H201 B2 H204 110(3)
Al1 B2 H202 54(2)
H201 B2 H202 106(3)
H204 B2 H202 105(3)
Al1 B2 H203 122(3)
H201 B2 H203 109(3)
H204 B2 H203 115(3)
H202 B2 H203 111(3)
C2 C1 H1A 109.5
C2 C1 H1B 109.5
H1A C1 H1B 109.5
C2 C1 H1C 109.5
H1A C1 H1C 109.5
H1B C1 H1C 109.5
N1 C2 C3 123.2(3)
N1 C2 C1 119.8(3)
C3 C2 C1 117.0(3)
C2 C3 C4 127.8(3)
C2 C3 H3 116.1
C4 C3 H3 116.1
N2 C4 C3 122.5(3)
N2 C4 C5 121.0(3)
C3 C4 C5 116.5(3)
C4 C5 H5A 109.5
C4 C5 H5B 109.5
H5A C5 H5B 109.5
C4 C5 H5C 109.5
H5A C5 H5C 109.5
H5B C5 H5C 109.5
C11 C6 C7 121.6(3)
C11 C6 N1 120.2(3)
C7 C6 N1 118.2(3)
C8 C7 C6 117.7(3)
C8 C7 C12 119.7(3)
C6 C7 C12 122.6(3)
C9 C8 C7 121.7(3)
C9 C8 H8 119.1
C7 C8 H8 119.1
C10 C9 C8 119.8(3)
C10 C9 H9 120.1
C8 C9 H9 120.1
C9 C10 C11 121.1(3)
C9 C10 H10 119.4
C11 C10 H10 119.4
C6 C11 C10 118.0(3)
C6 C11 C15 123.7(3)
C10 C11 C15 118.3(3)
C7 C12 C13 111.7(3)
C7 C12 C14 111.9(3)
C13 C12 C14 110.5(3)
C7 C12 H12 107.5
C13 C12 H12 107.5
C14 C12 H12 107.5
C12 C13 H13A 109.5
C12 C13 H13B 109.5
H13A C13 H13B 109.5
C12 C13 H13C 109.5
H13A C13 H13C 109.5
H13B C13 H13C 109.5
C12 C14 H14A 109.5
C12 C14 H14B 109.5
H14A C14 H14B 109.5
C12 C14 H14C 109.5
H14A C14 H14C 109.5
H14B C14 H14C 109.5
C11 C15 C17 112.5(3)
C11 C15 C16 110.6(3)
C17 C15 C16 109.7(3)
C11 C15 H15 108.0
C17 C15 H15 108.0
C16 C15 H15 108.0
C15 C16 H16A 109.5
C15 C16 H16B 109.5
H16A C16 H16B 109.5
C15 C16 H16C 109.5
H16A C16 H16C 109.5
H16B C16 H16C 109.5
C15 C17 H17A 109.5
C15 C17 H17B 109.5
H17A C17 H17B 109.5
C15 C17 H17C 109.5
H17A C17 H17C 109.5
H17B C17 H17C 109.5
C19 C18 C23 121.3(3)
C19 C18 N2 121.3(3)
C23 C18 N2 117.4(3)
C20 C19 C18 118.0(3)
C20 C19 C24 118.3(3)
C18 C19 C24 123.7(3)
C21 C20 C19 121.5(3)
C21 C20 H20 119.2
C19 C20 H20 119.2
C20 C21 C22 119.6(3)
C20 C21 H21 120.2
C22 C21 H21 120.2
C21 C22 C23 121.7(3)
C21 C22 H22 119.2
C23 C22 H22 119.2
C22 C23 C18 117.9(3)
C22 C23 C27 119.8(3)
C18 C23 C27 122.3(3)
C19 C24 C25 111.4(3)
C19 C24 C26 111.2(3)
C25 C24 C26 108.9(3)
C19 C24 H24 108.4
C25 C24 H24 108.4
C26 C24 H24 108.4
C24 C25 H25A 109.5
C24 C25 H25B 109.5
H25A C25 H25B 109.5
C24 C25 H25C 109.5
H25A C25 H25C 109.5
H25B C25 H25C 109.5
C24 C26 H26A 109.5
C24 C26 H26B 109.5
H26A C26 H26B 109.5
C24 C26 H26C 109.5
H26A C26 H26C 109.5
H26B C26 H26C 109.5
C29 C27 C28 110.6(4)
C29 C27 C23 112.5(3)
C28 C27 C23 111.0(3)
C29 C27 H27 107.5
C28 C27 H27 107.5
C23 C27 H27 107.5
C27 C28 H28A 109.5
C27 C28 H28B 109.5
H28A C28 H28B 109.5
C27 C28 H28C 109.5
H28A C28 H28C 109.5
H28B C28 H28C 109.5
C27 C29 H29A 109.5
C27 C29 H29B 109.5
H29A C29 H29B 109.5
C27 C29 H29C 109.5
H29A C29 H29C 109.5
H29B C29 H29C 109.5
C2 N1 C6 117.4(3)
C2 N1 Al1 119.0(2)
C6 N1 Al1 123.16(19)
C4 N2 C18 119.4(3)
C4 N2 Al1 120.1(2)
C18 N2 Al1 120.5(2)
N1 Al1 N2 97.53(12)
N1 Al1 B1 107.81(15)
N2 Al1 B1 122.08(15)
N1 Al1 B2 119.01(15)
N2 Al1 B2 104.83(15)
B1 Al1 B2 106.40(17)
N1 Al1 H201 150.7(13)
N2 Al1 H201 92.3(12)
B1 Al1 H201 89.7(12)
B2 Al1 H201 31.8(12)
N1 Al1 H101 116.6(14)
N2 Al1 H101 90.6(15)
B1 Al1 H101 31.5(14)
B2 Al1 H101 119.0(14)
H201 Al1 H101 90.6(19)
N1 Al1 H102 92.5(15)
N2 Al1 H102 154.5(15)
B1 Al1 H102 32.5(15)
B2 Al1 H102 90.4(15)
H201 Al1 H102 90.2(19)
H101 Al1 H102 64(2)
N1 Al1 H202 87.5(15)
N2 Al1 H202 111.2(15)
B1 Al1 H202 120.9(15)
B2 Al1 H202 31.6(15)
H201 Al1 H202 63.3(19)
H101 Al1 H202 146(2)
H102 Al1 H202 93(2)
C31 C32 C33 120.3(6)
C31 C32 H32 119.9
C33 C32 H32 119.9
C32 C33 C34 121.3(6)
C32 C33 H33 119.3
C34 C33 H33 119.3
C32 C31 C30 119.8(7)
C32 C31 H31 120.1
C30 C31 H31 120.1
C33 C34 C35 119.1(7)
C33 C34 H34 120.5
C35 C34 H34 120.5
C34 C35 C30 119.3(7)
C34 C35 H35 120.4
C30 C35 H35 120.4
C31 C30 C35 120.2(6)
C31 C30 H30 119.9
C35 C30 H30 119.9

loop_
_geom_bond_atom_site_label_1
_geom_bond_atom_site_label_2
_geom_bond_distance
B1 Al1 2.207(4)
B1 H103 1.15(4)
B1 H101 1.16(4)
B1 H102 1.19(5)
B1 H104 1.12(5)
B2 Al1 2.232(4)
B2 H201 1.18(4)
B2 H204 1.13(4)
B2 H202 1.17(5)
B2 H203 1.13(5)
C1 C2 1.508(4)
C1 H1A 0.9800
C1 H1B 0.9800
C1 H1C 0.9800
C2 N1 1.344(4)
C2 C3 1.394(5)
C3 C4 1.401(5)
C3 H3 0.9500
C4 N2 1.337(4)
C4 C5 1.508(5)
C5 H5A 0.9800
C5 H5B 0.9800
C5 H5C 0.9800
C6 C11 1.398(4)
C6 C7 1.414(4)
C6 N1 1.468(4)
C7 C8 1.388(5)
C7 C12 1.520(5)
C8 C9 1.385(5)
C8 H8 0.9500
C9 C10 1.378(5)
C9 H9 0.9500
C10 C11 1.404(5)
C10 H10 0.9500
C11 C15 1.523(4)
C12 C13 1.523(5)
C12 C14 1.528(5)
C12 H12 1.0000
C13 H13A 0.9800
C13 H13B 0.9800
C13 H13C 0.9800
C14 H14A 0.9800
C14 H14B 0.9800
C14 H14C 0.9800
C15 C17 1.533(5)
C15 C16 1.536(5)
C15 H15 1.0000
C16 H16A 0.9800
C16 H16B 0.9800
C16 H16C 0.9800
C17 H17A 0.9800
C17 H17B 0.9800
C17 H17C 0.9800
C18 C19 1.401(5)
C18 C23 1.412(4)
C18 N2 1.462(4)
C19 C20 1.398(5)
C19 C24 1.516(5)
C20 C21 1.377(5)
C20 H20 0.9500
C21 C22 1.381(5)
C21 H21 0.9500
C22 C23 1.389(5)
C22 H22 0.9500
C23 C27 1.525(5)
C24 C25 1.530(5)
C24 C26 1.541(5)
C24 H24 1.0000
C25 H25A 0.9800
C25 H25B 0.9800
C25 H25C 0.9800
C26 H26A 0.9800
C26 H26B 0.9800
C26 H26C 0.9800
C27 C29 1.518(6)
C27 C28 1.520(6)
C27 H27 1.0000
C28 H28A 0.9800
C28 H28B 0.9800
C28 H28C 0.9800
C29 H29A 0.9800
C29 H29B 0.9800
C29 H29C 0.9800
N1 Al1 1.897(3)
N2 Al1 1.898(3)
Al1 H201 1.77(4)
Al1 H101 1.77(4)
Al1 H102 1.75(4)
Al1 H202 1.81(5)
C32 C31 1.347(9)
C32 C33 1.359(8)
C32 H32 0.9500
C33 C34 1.360(7)
C33 H33 0.9500
C31 C30 1.366(12)
C31 H31 0.9500
C34 C35 1.371(10)
C34 H34 0.9500
C35 C30 1.386(12)
C35 H35 0.9500
C30 H30 0.9500
